data_4080460
loop_
_publ_author_name
'Hu, Shaowei'
'Shima, Takanori'
'Luo, Yi'
'Hou, Zhaomin'

_publ_section_title
;
 Tetranuclear Zirconium and Hafnium Polyhydride Complexes Composed of the
 &#x201C;CpMH2&#x201D; Units
;
_journal_issue 7
_journal_name_full Organometallics
_journal_page_first 2145
_journal_paper_doi 10.1021/om400012a
_journal_volume 32
_journal_year 2013
_chemical_formula_sum 'C48 H92 Se Si4 Zr4'
_chemical_formula_weight 1225.42
_chemical_name_systematic
; 
 ? 
;
_space_group_IT_number 15
_symmetry_cell_setting monoclinic
_symmetry_space_group_name_Hall '-C 2yc'
_symmetry_space_group_name_H-M 'C 1 2/c 1'
_atom_sites_solution_hydrogens geom
_atom_sites_solution_primary direct
_atom_sites_solution_secondary difmap
_audit_creation_method SHELXL-97
_cell_angle_alpha 90.00
_cell_angle_beta 110.088(4)
_cell_angle_gamma 90.00
_cell_formula_units_Z 4
_cell_length_a 23.090(5)
_cell_length_b 12.098(3)
_cell_length_c 24.031(5)
_cell_measurement_reflns_used 16105
_cell_measurement_temperature 173(2)
_cell_measurement_theta_max 25.03
_cell_measurement_theta_min 1.80
_cell_volume 6305(2)
_computing_cell_refinement 'Bruker SMART'
_computing_data_collection 'Bruker SMART'
_computing_data_reduction 'Bruker SHELXTL'
_computing_molecular_graphics 'Bruker SHELXTL'
_computing_publication_material 'Bruker SHELXTL'
_computing_structure_refinement 'SHELXL-97 (Sheldrick, 1997)'
_computing_structure_solution 'SHELXS-97 (Sheldrick, 1990)'
_diffrn_ambient_temperature 173(2)
_diffrn_measured_fraction_theta_full 0.997
_diffrn_measured_fraction_theta_max 0.997
_diffrn_measurement_device_type 'CCD area detector'
_diffrn_measurement_method 'phi and omega scans'
_diffrn_radiation_monochromator graphite
_diffrn_radiation_source 'fine-focus sealed tube'
_diffrn_radiation_type MoK\a
_diffrn_radiation_wavelength 0.71073
_diffrn_reflns_av_R_equivalents 0.0503
_diffrn_reflns_av_sigmaI/netI 0.0960
_diffrn_reflns_limit_h_max 27
_diffrn_reflns_limit_h_min -24
_diffrn_reflns_limit_k_max 14
_diffrn_reflns_limit_k_min -14
_diffrn_reflns_limit_l_max 28
_diffrn_reflns_limit_l_min -27
_diffrn_reflns_number 16105
_diffrn_reflns_theta_full 25.03
_diffrn_reflns_theta_max 25.03
_diffrn_reflns_theta_min 1.80
_exptl_absorpt_coefficient_mu 1.322
_exptl_absorpt_correction_T_max 0.9368
_exptl_absorpt_correction_T_min 0.6925
_exptl_absorpt_correction_type multi-scan
_exptl_absorpt_process_details SADABS
_exptl_crystal_colour red-brown
_exptl_crystal_density_diffrn 1.291
_exptl_crystal_density_method 'not measured'
_exptl_crystal_description plate
_exptl_crystal_F_000 2520
_exptl_crystal_size_max 0.30
_exptl_crystal_size_mid 0.30
_exptl_crystal_size_min 0.05
_platon_squeeze_details
;
;
_refine_diff_density_max 0.696
_refine_diff_density_min -0.508
_refine_diff_density_rms 0.075
_refine_ls_extinction_method none
_refine_ls_goodness_of_fit_ref 1.201
_refine_ls_hydrogen_treatment mixed
_refine_ls_matrix_type full
_refine_ls_number_parameters 297
_refine_ls_number_reflns 5563
_refine_ls_number_restraints 0
_refine_ls_restrained_S_all 1.201
_refine_ls_R_factor_all 0.0610
_refine_ls_R_factor_gt 0.0343
_refine_ls_shift/su_max 0.003
_refine_ls_shift/su_mean 0.000
_refine_ls_structure_factor_coef Fsqd
_refine_ls_weighting_details
; calc 
 [0.00000+1.00000exp(3.00(sin\q/\l)^2^)]/ 
   [\s^2^(Fo^2^)+0.0000+0.0000*P+(0.0000P)^2^+0.0000sin\q/\l] 
 where P = 0.33333Fo^2^ + 0.66667Fc^2^ 
;
_refine_ls_weighting_scheme calc
_refine_ls_wR_factor_gt 0.0573
_refine_ls_wR_factor_ref 0.0597
_reflns_number_gt 3521
_reflns_number_total 5563
_reflns_threshold_expression >2sigma(I)
_cod_data_source_file om400012a_si_002.cif
_cod_data_source_block 4
_cod_depositor_comments
;
The following automatic conversions were performed:

'_symmetry_cell_setting' value 'Monoclinic' changed to 'monoclinic'
according to /home/saulius/struct/CIF-dictionaries/cif_core.dic
dictionary named 'cif_core.dic' version 2.4.2 from
2011-04-26.

'_exptl_absorpt_correction_type' value 'Multi-scan'
changed to 'multi-scan' according to
/home/saulius/struct/CIF-dictionaries/cif_core.dic dictionary named
'cif_core.dic' version 2.4.2 from 2011-04-26.

Automatic conversion script
Id: cif_fix_values 1891 2012-01-12 08:04:46Z andrius 
;
_cod_original_sg_symbol_H-M C2/c
_cod_database_code 4080460

loop_
_symmetry_equiv_pos_as_xyz
'x, y, z'
'-x, y, -z+1/2'
'x+1/2, y+1/2, z'
'-x+1/2, y+1/2, -z+1/2'
'-x, -y, -z'
'x, -y, z-1/2'
'-x+1/2, -y+1/2, -z'
'x+1/2, -y+1/2, z-1/2'

loop_
_atom_site_label
_atom_site_type_symbol
_atom_site_fract_x
_atom_site_fract_y
_atom_site_fract_z
_atom_site_U_iso_or_equiv
_atom_site_adp_type
_atom_site_occupancy
_atom_site_symmetry_multiplicity
_atom_site_calc_flag
_atom_site_refinement_flags
_atom_site_disorder_group
Zr1 Zr 0.029788(18) 0.81398(3) 0.320923(19) 0.02639(11) Uani 1 1 d . .
Zr2 Zr 0.069008(17) 0.63810(3) 0.250045(19) 0.02446(11) Uani 1 1 d . .
Se1 Se -0.08469(5) 0.86248(11) 0.26017(6) 0.0293(3) Uani 0.33 1 d P 1
Se2 Se 0.03489(12) 0.5904(2) 0.34465(12) 0.0307(6) Uani 0.17 1 d P 2
Si1 Si 0.06999(6) 0.73210(11) 0.48739(6) 0.0447(4) Uani 1 1 d . .
Si2 Si 0.23331(5) 0.70825(10) 0.24394(6) 0.0383(3) Uani 1 1 d . .
C1 C 0.06254(18) 0.8417(3) 0.43085(18) 0.0289(10) Uani 1 1 d . .
C2 C 0.0131(2) 0.9185(4) 0.4043(2) 0.0397(12) Uani 1 1 d . .
C3 C 0.0321(2) 0.9975(4) 0.3718(2) 0.0426(12) Uani 1 1 d . .
C4 C 0.0944(2) 0.9749(3) 0.3773(2) 0.0390(12) Uani 1 1 d . .
C5 C 0.11258(19) 0.8812(3) 0.41329(18) 0.0313(11) Uani 1 1 d . .
C6 C -0.0487(2) 0.9206(4) 0.4135(2) 0.0667(17) Uani 1 1 d . .
H6A H -0.0441 0.9572 0.4512 0.100 Uiso 1 1 calc R .
H6B H -0.0632 0.8447 0.4144 0.100 Uiso 1 1 calc R .
H6C H -0.0787 0.9612 0.3810 0.100 Uiso 1 1 calc R .
C7 C -0.0038(2) 1.0979(4) 0.3397(2) 0.0721(18) Uani 1 1 d . .
H7A H 0.0053 1.1613 0.3667 0.108 Uiso 1 1 calc R .
H7B H -0.0481 1.0819 0.3263 0.108 Uiso 1 1 calc R .
H7C H 0.0083 1.1151 0.3054 0.108 Uiso 1 1 calc R .
C8 C 0.1338(2) 1.0451(4) 0.3527(2) 0.0658(17) Uani 1 1 d . .
H8A H 0.1091 1.0703 0.3128 0.099 Uiso 1 1 calc R .
H8B H 0.1688 1.0015 0.3508 0.099 Uiso 1 1 calc R .
H8C H 0.1490 1.1093 0.3784 0.099 Uiso 1 1 calc R .
C9 C 0.17821(19) 0.8352(4) 0.43496(19) 0.0479(13) Uani 1 1 d . .
H9A H 0.1968 0.8460 0.4043 0.072 Uiso 1 1 calc R .
H9B H 0.1771 0.7561 0.4433 0.072 Uiso 1 1 calc R .
H9C H 0.2028 0.8739 0.4712 0.072 Uiso 1 1 calc R .
C10 C 0.0849(3) 0.5929(4) 0.4618(3) 0.113(3) Uani 1 1 d . .
H10A H 0.1281 0.5881 0.4643 0.170 Uiso 1 1 calc R .
H10B H 0.0579 0.5816 0.4207 0.170 Uiso 1 1 calc R .
H10C H 0.0765 0.5360 0.4871 0.170 Uiso 1 1 calc R .
C11 C 0.1287(2) 0.7746(5) 0.5568(2) 0.089(2) Uani 1 1 d . .
H11A H 0.1689 0.7784 0.5514 0.133 Uiso 1 1 calc R .
H11B H 0.1307 0.7207 0.5878 0.133 Uiso 1 1 calc R .
H11C H 0.1182 0.8475 0.5684 0.133 Uiso 1 1 calc R .
C12 C -0.0018(2) 0.7122(5) 0.5067(2) 0.095(2) Uani 1 1 d . .
H12A H 0.0063 0.6581 0.5388 0.143 Uiso 1 1 calc R .
H12B H -0.0353 0.6854 0.4718 0.143 Uiso 1 1 calc R .
H12C H -0.0138 0.7829 0.5195 0.143 Uiso 1 1 calc R .
C13 C 0.17379(17) 0.6014(3) 0.24557(19) 0.0273(10) Uani 1 1 d . .
C14 C 0.17260(17) 0.5484(3) 0.29848(19) 0.0286(10) Uani 1 1 d . .
C15 C 0.12930(18) 0.4600(3) 0.2823(2) 0.0306(11) Uani 1 1 d . .
C16 C 0.10383(18) 0.4569(3) 0.2195(2) 0.0337(11) Uani 1 1 d . .
C17 C 0.13119(18) 0.5422(4) 0.1969(2) 0.0319(11) Uani 1 1 d . .
C18 C 0.21399(19) 0.5710(4) 0.36144(19) 0.0406(12) Uani 1 1 d . .
H18A H 0.2499 0.5219 0.3718 0.061 Uiso 1 1 calc R .
H18B H 0.1911 0.5575 0.3884 0.061 Uiso 1 1 calc R .
H18C H 0.2278 0.6481 0.3650 0.061 Uiso 1 1 calc R .
C19 C 0.11666(19) 0.3808(3) 0.3255(2) 0.0514(14) Uani 1 1 d . .
H19A H 0.1146 0.4220 0.3599 0.077 Uiso 1 1 calc R .
H19B H 0.1499 0.3260 0.3385 0.077 Uiso 1 1 calc R .
H19C H 0.0773 0.3431 0.3061 0.077 Uiso 1 1 calc R .
C20 C 0.0585(2) 0.3724(4) 0.1834(2) 0.0586(15) Uani 1 1 d . .
H20A H 0.0796 0.3207 0.1654 0.088 Uiso 1 1 calc R .
H20B H 0.0253 0.4098 0.1522 0.088 Uiso 1 1 calc R .
H20C H 0.0410 0.3316 0.2092 0.088 Uiso 1 1 calc R .
C21 C 0.1197(2) 0.5590(4) 0.1322(2) 0.0525(14) Uani 1 1 d . .
H21A H 0.0804 0.5244 0.1089 0.079 Uiso 1 1 calc R .
H21B H 0.1531 0.5252 0.1218 0.079 Uiso 1 1 calc R .
H21C H 0.1179 0.6383 0.1235 0.079 Uiso 1 1 calc R .
C22 C 0.2199(2) 0.7645(5) 0.1689(2) 0.090(2) Uani 1 1 d . .
H22A H 0.2539 0.8139 0.1700 0.136 Uiso 1 1 calc R .
H22B H 0.1811 0.8057 0.1556 0.136 Uiso 1 1 calc R .
H22C H 0.2177 0.7035 0.1414 0.136 Uiso 1 1 calc R .
C23 C 0.30946(18) 0.6388(4) 0.2691(2) 0.0509(14) Uani 1 1 d . .
H23A H 0.3079 0.5739 0.2442 0.076 Uiso 1 1 calc R .
H23B H 0.3198 0.6156 0.3104 0.076 Uiso 1 1 calc R .
H23C H 0.3410 0.6902 0.2659 0.076 Uiso 1 1 calc R .
C24 C 0.2380(3) 0.8285(4) 0.2946(3) 0.087(2) Uani 1 1 d . .
H24A H 0.2467 0.8016 0.3351 0.130 Uiso 1 1 calc R .
H24B H 0.1986 0.8684 0.2816 0.130 Uiso 1 1 calc R .
H24C H 0.2711 0.8784 0.2936 0.130 Uiso 1 1 calc R .
H1 H 0.0840(19) 0.713(3) 0.3124(19) 0.083(15) Uiso 1 1 d . .
H2 H 0.0000 0.558(5) 0.2500 0.07(2) Uiso 1 2 d S .
H3 H -0.0401(17) 0.725(3) 0.3180(17) 0.065(14) Uiso 1 1 d . .
H4 H 0.0000 0.893(5) 0.2500 0.10(2) Uiso 1 2 d S .

loop_
_atom_site_aniso_label
_atom_site_aniso_U_11
_atom_site_aniso_U_22
_atom_site_aniso_U_33
_atom_site_aniso_U_23
_atom_site_aniso_U_13
_atom_site_aniso_U_12
Zr1 0.0276(2) 0.0256(2) 0.0261(3) -0.0011(2) 0.00934(19) 0.0011(2)
Zr2 0.0180(2) 0.0254(2) 0.0305(3) -0.0009(2) 0.00890(18) 0.00016(19)
Se1 0.0241(7) 0.0282(7) 0.0355(8) 0.0002(7) 0.0100(6) 0.0043(6)
Se2 0.0318(15) 0.0301(15) 0.0301(16) 0.0017(12) 0.0108(13) 0.0005(12)
Si1 0.0652(10) 0.0397(8) 0.0316(8) 0.0033(7) 0.0196(7) -0.0013(7)
Si2 0.0269(7) 0.0373(8) 0.0556(9) 0.0062(7) 0.0202(7) -0.0012(6)
C1 0.032(3) 0.029(3) 0.026(3) -0.0044(19) 0.009(2) 0.000(2)
C2 0.053(3) 0.038(3) 0.035(3) -0.011(2) 0.024(3) 0.001(2)
C3 0.064(4) 0.028(3) 0.034(3) -0.001(2) 0.015(3) 0.012(2)
C4 0.060(3) 0.028(3) 0.029(3) -0.007(2) 0.015(3) -0.015(2)
C5 0.035(3) 0.030(3) 0.026(3) -0.007(2) 0.006(2) -0.003(2)
C6 0.056(4) 0.091(4) 0.056(4) -0.016(3) 0.023(3) 0.014(3)
C7 0.105(5) 0.046(3) 0.062(4) 0.001(3) 0.025(4) 0.033(3)
C8 0.093(5) 0.048(3) 0.059(4) -0.007(3) 0.030(3) -0.033(3)
C9 0.037(3) 0.061(4) 0.040(3) -0.010(3) 0.006(2) -0.005(2)
C10 0.216(8) 0.049(4) 0.104(6) 0.021(4) 0.092(6) 0.025(5)
C11 0.081(5) 0.124(6) 0.042(4) 0.022(4) -0.004(3) -0.038(4)
C12 0.084(5) 0.141(6) 0.050(4) 0.026(4) 0.008(3) -0.052(4)
C13 0.020(2) 0.027(2) 0.037(3) 0.006(2) 0.011(2) 0.0045(18)
C14 0.017(2) 0.031(3) 0.037(3) 0.002(2) 0.008(2) 0.0037(19)
C15 0.023(2) 0.022(2) 0.051(3) 0.004(2) 0.019(2) 0.0038(19)
C16 0.021(3) 0.033(3) 0.046(3) -0.008(2) 0.010(2) 0.004(2)
C17 0.021(2) 0.041(3) 0.035(3) -0.006(2) 0.011(2) 0.007(2)
C18 0.032(3) 0.043(3) 0.042(3) 0.002(2) 0.007(2) 0.001(2)
C19 0.037(3) 0.035(3) 0.087(4) 0.022(3) 0.027(3) 0.000(2)
C20 0.042(3) 0.045(3) 0.087(4) -0.032(3) 0.020(3) -0.004(3)
C21 0.042(3) 0.076(4) 0.042(3) -0.010(3) 0.018(3) 0.007(3)
C22 0.055(4) 0.125(6) 0.093(5) 0.046(4) 0.028(4) -0.023(4)
C23 0.028(3) 0.053(3) 0.077(4) -0.014(3) 0.024(3) -0.006(2)
C24 0.093(5) 0.039(3) 0.164(7) -0.023(4) 0.091(5) -0.019(3)

loop_
_atom_type_symbol
_atom_type_description
_atom_type_scat_dispersion_real
_atom_type_scat_dispersion_imag
_atom_type_scat_source
C C 0.0033 0.0016 'International Tables Vol C Tables 4.2.6.8 and 6.1.1.4'
H H 0.0000 0.0000 'International Tables Vol C Tables 4.2.6.8 and 6.1.1.4'
Si Si 0.0817 0.0704 'International Tables Vol C Tables 4.2.6.8 and 6.1.1.4'
Se Se -0.0929 2.2259 'International Tables Vol C Tables 4.2.6.8 and 6.1.1.4'
Zr Zr -2.9673 0.5597 'International Tables Vol C Tables 4.2.6.8 and 6.1.1.4'

loop_
_geom_angle_atom_site_label_1
_geom_angle_atom_site_label_2
_geom_angle_atom_site_label_3
_geom_angle
_geom_angle_site_symmetry_1
_geom_angle_site_symmetry_3
C2 Zr1 C1 33.37(13) . .
C2 Zr1 C5 53.90(14) . .
C1 Zr1 C5 33.34(12) . .
C2 Zr1 C3 32.17(13) . .
C1 Zr1 C3 54.85(14) . .
C5 Zr1 C3 53.53(14) . .
C2 Zr1 C4 53.92(14) . .
C1 Zr1 C4 55.03(13) . .
C5 Zr1 C4 32.12(13) . .
C3 Zr1 C4 32.69(13) . .
C2 Zr1 Se1 85.97(11) . .
C1 Zr1 Se1 116.12(9) . .
C5 Zr1 Se1 137.53(10) . .
C3 Zr1 Se1 85.52(11) . .
C4 Zr1 Se1 114.98(12) . .
C2 Zr1 Se1 134.28(11) . 2
C1 Zr1 Se1 132.65(9) . 2
C5 Zr1 Se1 99.32(10) . 2
C3 Zr1 Se1 102.66(11) . 2
C4 Zr1 Se1 83.36(11) . 2
Se1 Zr1 Se1 100.48(4) . 2
C2 Zr1 Se2 109.69(12) . .
C1 Zr1 Se2 86.40(10) . .
C5 Zr1 Se2 99.74(11) . .
C3 Zr1 Se2 140.29(12) . .
C4 Zr1 Se2 131.68(12) . .
Se1 Zr1 Se2 107.41(6) . .
Se1 Zr1 Se2 111.17(6) 2 .
C2 Zr1 Zr2 162.56(11) . .
C1 Zr1 Zr2 129.88(9) . .
C5 Zr1 Zr2 115.90(9) . .
C3 Zr1 Zr2 157.26(11) . .
C4 Zr1 Zr2 126.80(11) . .
Se1 Zr1 Zr2 106.40(3) . .
Se1 Zr1 Zr2 56.74(3) 2 .
Se2 Zr1 Zr2 55.37(5) . .
C2 Zr1 Zr2 119.39(10) . 2
C1 Zr1 Zr2 124.02(9) . 2
C5 Zr1 Zr2 152.09(10) . 2
C3 Zr1 Zr2 138.14(11) . 2
C4 Zr1 Zr2 170.72(11) . 2
Se1 Zr1 Zr2 56.24(3) . 2
Se1 Zr1 Zr2 100.71(3) 2 2
Se2 Zr1 Zr2 54.72(6) . 2
Zr2 Zr1 Zr2 61.73(2) . 2
C2 Zr1 Zr1 136.16(11) . 2
C1 Zr1 Zr1 169.53(9) . 2
C5 Zr1 Zr1 148.89(10) . 2
C3 Zr1 Zr1 116.38(11) . 2
C4 Zr1 Zr1 121.69(10) . 2
Se1 Zr1 Zr1 54.78(3) . 2
Se1 Zr1 Zr1 51.39(3) 2 2
Se2 Zr1 Zr1 101.06(6) . 2
Zr2 Zr1 Zr1 60.526(15) . 2
Zr2 Zr1 Zr1 57.276(13) 2 2
C2 Zr1 H1 137.1(14) . .
C1 Zr1 H1 103.9(13) . .
C5 Zr1 H1 88.5(13) . .
C3 Zr1 H1 138.5(13) . .
C4 Zr1 H1 106.1(13) . .
Se1 Zr1 H1 134.0(13) . .
Se1 Zr1 H1 63.7(13) 2 .
Se2 Zr1 H1 51.5(13) . .
Zr2 Zr1 H1 27.9(13) . .
Zr2 Zr1 H1 83.2(13) 2 .
Zr1 Zr1 H1 86.6(13) 2 .
C2 Zr1 H3 87.5(11) . .
C1 Zr1 H3 93.4(11) . .
C5 Zr1 H3 126.0(11) . .
C3 Zr1 H3 112.9(11) . .
C4 Zr1 H3 141.4(11) . .
Se1 Zr1 H3 55.2(11) . .
Se1 Zr1 H3 133.2(11) 2 .
Se2 Zr1 H3 55.4(11) . .
Zr2 Zr1 H3 89.6(11) . .
Zr2 Zr1 H3 32.8(11) 2 .
Zr1 Zr1 H3 85.0(11) 2 .
H1 Zr1 H3 102.6(17) . .
C2 Zr1 H4 111.3(14) . .
C1 Zr1 H4 141.0(16) . .
C5 Zr1 H4 124.8(15) . .
C3 Zr1 H4 86.2(16) . .
C4 Zr1 H4 93.5(15) . .
Se1 Zr1 H4 52.4(2) . .
Se1 Zr1 H4 49.7(3) 2 .
Se2 Zr1 H4 131.7(17) . .
Zr2 Zr1 H4 86.2(14) . .
Zr2 Zr1 H4 83.1(14) 2 .
Zr1 Zr1 H4 30.7(17) 2 .
H1 Zr1 H4 107.1(18) . .
H3 Zr1 H4 102.2(15) . .
C13 Zr2 C17 33.31(13) . .
C13 Zr2 C14 33.18(12) . .
C17 Zr2 C14 54.37(14) . .
C13 Zr2 C16 54.87(13) . .
C17 Zr2 C16 32.57(13) . .
C14 Zr2 C16 54.16(14) . .
C13 Zr2 C15 54.86(12) . .
C17 Zr2 C15 54.06(14) . .
C14 Zr2 C15 32.72(12) . .
C16 Zr2 C15 32.51(13) . .
C13 Zr2 Se2 124.25(11) . .
C17 Zr2 Se2 135.23(12) . .
C14 Zr2 Se2 91.38(11) . .
C16 Zr2 Se2 105.74(12) . .
C15 Zr2 Se2 81.38(11) . .
C13 Zr2 Se2 120.74(11) . 2
C17 Zr2 Se2 88.31(11) . 2
C14 Zr2 Se2 135.59(11) . 2
C16 Zr2 Se2 81.46(11) . 2
C15 Zr2 Se2 107.85(11) . 2
Se2 Zr2 Se2 103.16(8) . 2
C13 Zr2 Se1 90.70(9) . 2
C17 Zr2 Se1 107.09(10) . 2
C14 Zr2 Se1 109.39(10) . 2
C16 Zr2 Se1 139.66(10) . 2
C15 Zr2 Se1 141.91(9) . 2
Se2 Zr2 Se1 111.64(6) . 2
Se2 Zr2 Se1 103.73(6) 2 2
C13 Zr2 Zr1 128.71(10) . .
C17 Zr2 Zr1 159.71(10) . .
C14 Zr2 Zr1 117.35(10) . .
C16 Zr2 Zr1 162.05(11) . .
C15 Zr2 Zr1 131.20(10) . .
Se2 Zr2 Zr1 56.84(5) . .
Se2 Zr2 Zr1 105.51(5) 2 .
Se1 Zr2 Zr1 55.74(3) 2 .
C13 Zr2 Zr1 128.85(9) . 2
C17 Zr2 Zr1 118.04(10) . 2
C14 Zr2 Zr1 159.30(9) . 2
C16 Zr2 Zr1 132.10(11) . 2
C15 Zr2 Zr1 162.94(10) . 2
Se2 Zr2 Zr1 103.43(6) . 2
Se2 Zr2 Zr1 55.23(5) 2 2
Se1 Zr2 Zr1 51.81(3) 2 2
Zr1 Zr2 Zr1 62.20(2) . 2
C13 Zr2 Zr2 169.50(9) . 2
C17 Zr2 Zr2 138.29(10) . 2
C14 Zr2 Zr2 142.32(9) . 2
C16 Zr2 Zr2 114.66(9) . 2
C15 Zr2 Zr2 116.36(9) . 2
Se2 Zr2 Zr2 54.69(6) . 2
Se2 Zr2 Zr2 53.81(5) 2 2
Se1 Zr2 Zr2 99.30(3) 2 2
Zr1 Zr2 Zr2 60.775(13) . 2
Zr1 Zr2 Zr2 57.495(15) 2 2
C13 Zr2 H1 103.2(14) . .
C17 Zr2 H1 136.3(14) . .
C14 Zr2 H1 86.9(14) . .
C16 Zr2 H1 137.3(14) . .
C15 Zr2 H1 105.1(14) . .
Se2 Zr2 H1 52.9(14) . .
Se2 Zr2 H1 135.0(14) 2 .
Se1 Zr2 H1 63.8(14) 2 .
Zr1 Zr2 H1 30.4(14) . .
Zr1 Zr2 H1 90.6(14) 2 .
Zr2 Zr2 H1 84.3(14) 2 .
C13 Zr2 H2 138.4(14) . .
C17 Zr2 H2 113.4(12) . .
C14 Zr2 H2 116.9(13) . .
C16 Zr2 H2 84.6(14) . .
C15 Zr2 H2 86.4(14) . .
Se2 Zr2 H2 52.8(2) . .
Se2 Zr2 H2 52.1(2) 2 .
Se1 Zr2 H2 130.5(14) 2 .
Zr1 Zr2 H2 86.9(12) . .
Zr1 Zr2 H2 83.8(12) 2 .
Zr2 Zr2 H2 31.3(14) 2 .
H1 Zr2 H2 101.2(16) . .
Zr1 Se1 Zr1 73.83(4) . 2
Zr1 Se1 Zr2 71.95(3) . 2
Zr1 Se1 Zr2 67.53(3) 2 2
Zr2 Se2 Zr2 71.50(7) . 2
Zr2 Se2 Zr1 67.79(6) . .
Zr2 Se2 Zr1 70.05(6) 2 .
C11 Si1 C1 108.6(2) . .
C11 Si1 C10 113.1(3) . .
C1 Si1 C10 112.5(2) . .
C11 Si1 C12 104.6(3) . .
C1 Si1 C12 113.7(2) . .
C10 Si1 C12 104.1(3) . .
C23 Si2 C22 107.8(2) . .
C23 Si2 C24 107.7(2) . .
C22 Si2 C24 107.5(3) . .
C23 Si2 C13 107.31(19) . .
C22 Si2 C13 113.0(2) . .
C24 Si2 C13 113.3(2) . .
C2 C1 C5 104.4(4) . .
C2 C1 Si1 130.1(3) . .
C5 C1 Si1 124.6(3) . .
C2 C1 Zr1 73.3(2) . .
C5 C1 Zr1 73.6(2) . .
Si1 C1 Zr1 126.30(19) . .
C3 C2 C1 109.7(4) . .
C3 C2 C6 124.2(4) . .
C1 C2 C6 125.9(4) . .
C3 C2 Zr1 74.7(2) . .
C1 C2 Zr1 73.3(2) . .
C6 C2 Zr1 122.3(3) . .
C2 C3 C4 108.5(4) . .
C2 C3 C7 127.5(5) . .
C4 C3 C7 123.8(4) . .
C2 C3 Zr1 73.2(2) . .
C4 C3 Zr1 74.3(2) . .
C7 C3 Zr1 122.6(3) . .
C5 C4 C3 106.9(4) . .
C5 C4 C8 127.3(4) . .
C3 C4 C8 125.5(4) . .
C5 C4 Zr1 72.9(2) . .
C3 C4 Zr1 73.0(3) . .
C8 C4 Zr1 123.1(3) . .
C4 C5 C1 110.5(4) . .
C4 C5 C9 123.9(4) . .
C1 C5 C9 125.5(4) . .
C4 C5 Zr1 75.0(3) . .
C1 C5 Zr1 73.0(2) . .
C9 C5 Zr1 123.2(3) . .
C2 C6 H6A 109.5 . .
C2 C6 H6B 109.5 . .
H6A C6 H6B 109.5 . .
C2 C6 H6C 109.5 . .
H6A C6 H6C 109.5 . .
H6B C6 H6C 109.5 . .
C3 C7 H7A 109.5 . .
C3 C7 H7B 109.5 . .
H7A C7 H7B 109.5 . .
C3 C7 H7C 109.5 . .
H7A C7 H7C 109.5 . .
H7B C7 H7C 109.5 . .
C4 C8 H8A 109.5 . .
C4 C8 H8B 109.5 . .
H8A C8 H8B 109.5 . .
C4 C8 H8C 109.5 . .
H8A C8 H8C 109.5 . .
H8B C8 H8C 109.5 . .
C5 C9 H9A 109.5 . .
C5 C9 H9B 109.5 . .
H9A C9 H9B 109.5 . .
C5 C9 H9C 109.5 . .
H9A C9 H9C 109.5 . .
H9B C9 H9C 109.5 . .
Si1 C10 H10A 109.5 . .
Si1 C10 H10B 109.5 . .
H10A C10 H10B 109.5 . .
Si1 C10 H10C 109.5 . .
H10A C10 H10C 109.5 . .
H10B C10 H10C 109.5 . .
Si1 C11 H11A 109.5 . .
Si1 C11 H11B 109.5 . .
H11A C11 H11B 109.5 . .
Si1 C11 H11C 109.5 . .
H11A C11 H11C 109.5 . .
H11B C11 H11C 109.5 . .
Si1 C12 H12A 109.5 . .
Si1 C12 H12B 109.5 . .
H12A C12 H12B 109.5 . .
Si1 C12 H12C 109.5 . .
H12A C12 H12C 109.5 . .
H12B C12 H12C 109.5 . .
C14 C13 C17 106.5(4) . .
C14 C13 Si2 123.9(3) . .
C17 C13 Si2 128.5(3) . .
C14 C13 Zr2 74.2(2) . .
C17 C13 Zr2 73.8(2) . .
Si2 C13 Zr2 126.82(18) . .
C15 C14 C13 108.6(4) . .
C15 C14 C18 123.5(4) . .
C13 C14 C18 127.6(4) . .
C15 C14 Zr2 74.4(2) . .
C13 C14 Zr2 72.6(2) . .
C18 C14 Zr2 124.0(3) . .
C16 C15 C14 107.9(4) . .
C16 C15 C19 127.2(4) . .
C14 C15 C19 124.8(4) . .
C16 C15 Zr2 73.4(2) . .
C14 C15 Zr2 72.9(2) . .
C19 C15 Zr2 122.2(3) . .
C17 C16 C15 108.2(4) . .
C17 C16 C20 126.0(4) . .
C15 C16 C20 125.7(4) . .
C17 C16 Zr2 73.0(2) . .
C15 C16 Zr2 74.1(2) . .
C20 C16 Zr2 121.8(3) . .
C16 C17 C13 108.8(4) . .
C16 C17 C21 123.7(4) . .
C13 C17 C21 127.3(4) . .
C16 C17 Zr2 74.5(2) . .
C13 C17 Zr2 72.9(2) . .
C21 C17 Zr2 122.4(3) . .
C14 C18 H18A 109.5 . .
C14 C18 H18B 109.5 . .
H18A C18 H18B 109.5 . .
C14 C18 H18C 109.5 . .
H18A C18 H18C 109.5 . .
H18B C18 H18C 109.5 . .
C15 C19 H19A 109.5 . .
C15 C19 H19B 109.5 . .
H19A C19 H19B 109.5 . .
C15 C19 H19C 109.5 . .
H19A C19 H19C 109.5 . .
H19B C19 H19C 109.5 . .
C16 C20 H20A 109.5 . .
C16 C20 H20B 109.5 . .
H20A C20 H20B 109.5 . .
C16 C20 H20C 109.5 . .
H20A C20 H20C 109.5 . .
H20B C20 H20C 109.5 . .
C17 C21 H21A 109.5 . .
C17 C21 H21B 109.5 . .
H21A C21 H21B 109.5 . .
C17 C21 H21C 109.5 . .
H21A C21 H21C 109.5 . .
H21B C21 H21C 109.5 . .
Si2 C22 H22A 109.5 . .
Si2 C22 H22B 109.5 . .
H22A C22 H22B 109.5 . .
Si2 C22 H22C 109.5 . .
H22A C22 H22C 109.5 . .
H22B C22 H22C 109.5 . .
Si2 C23 H23A 109.5 . .
Si2 C23 H23B 109.5 . .
H23A C23 H23B 109.5 . .
Si2 C23 H23C 109.5 . .
H23A C23 H23C 109.5 . .
H23B C23 H23C 109.5 . .
Si2 C24 H24A 109.5 . .
Si2 C24 H24B 109.5 . .
H24A C24 H24B 109.5 . .
Si2 C24 H24C 109.5 . .
H24A C24 H24C 109.5 . .
H24B C24 H24C 109.5 . .

loop_
_geom_bond_atom_site_label_1
_geom_bond_atom_site_label_2
_geom_bond_distance
_geom_bond_site_symmetry_2
Zr1 C2 2.508(4) .
Zr1 C1 2.508(4) .
Zr1 C5 2.516(4) .
Zr1 C3 2.526(4) .
Zr1 C4 2.542(4) .
Zr1 Se1 2.6100(14) .
Zr1 Se1 2.7287(13) 2
Zr1 Se2 2.759(3) .
Zr1 Zr2 3.0509(7) .
Zr1 Zr2 3.1571(7) 2
Zr1 Zr1 3.2078(11) 2
Zr1 H1 1.81(4) .
Zr1 H3 1.92(4) .
Zr1 H4 1.87(3) .
Zr2 C13 2.498(4) .
Zr2 C17 2.510(4) .
Zr2 C14 2.518(4) .
Zr2 C16 2.529(4) .
Zr2 C15 2.538(4) .
Zr2 Se2 2.712(3) .
Zr2 Se2 2.742(3) 2
Zr2 Se1 2.7606(14) 2
Zr2 Zr1 3.1571(7) 2
Zr2 Zr2 3.1861(10) 2
Zr2 H1 1.68(4) .
Zr2 H2 1.87(3) .
Se1 Zr1 2.7287(13) 2
Se1 Zr2 2.7606(15) 2
Se2 Zr2 2.742(3) 2
Si1 C11 1.825(5) .
Si1 C1 1.863(4) .
Si1 C10 1.864(5) .
Si1 C12 1.884(5) .
Si2 C23 1.853(4) .
Si2 C22 1.851(5) .
Si2 C24 1.876(5) .
Si2 C13 1.897(4) .
C1 C2 1.440(6) .
C1 C5 1.441(5) .
C2 C3 1.395(6) .
C2 C6 1.518(6) .
C3 C4 1.426(6) .
C3 C7 1.522(6) .
C4 C5 1.399(6) .
C4 C8 1.506(6) .
C5 C9 1.528(5) .
C6 H6A 0.9800 .
C6 H6B 0.9800 .
C6 H6C 0.9800 .
C7 H7A 0.9800 .
C7 H7B 0.9800 .
C7 H7C 0.9800 .
C8 H8A 0.9800 .
C8 H8B 0.9800 .
C8 H8C 0.9800 .
C9 H9A 0.9800 .
C9 H9B 0.9800 .
C9 H9C 0.9800 .
C10 H10A 0.9800 .
C10 H10B 0.9800 .
C10 H10C 0.9800 .
C11 H11A 0.9800 .
C11 H11B 0.9800 .
C11 H11C 0.9800 .
C12 H12A 0.9800 .
C12 H12B 0.9800 .
C12 H12C 0.9800 .
C13 C14 1.433(5) .
C13 C17 1.435(5) .
C14 C15 1.424(5) .
C14 C18 1.511(5) .
C15 C16 1.418(6) .
C15 C19 1.514(5) .
C16 C17 1.413(5) .
C16 C20 1.507(5) .
C17 C21 1.498(6) .
C18 H18A 0.9800 .
C18 H18B 0.9800 .
C18 H18C 0.9800 .
C19 H19A 0.9800 .
C19 H19B 0.9800 .
C19 H19C 0.9800 .
C20 H20A 0.9800 .
C20 H20B 0.9800 .
C20 H20C 0.9800 .
C21 H21A 0.9800 .
C21 H21B 0.9800 .
C21 H21C 0.9800 .
C22 H22A 0.9800 .
C22 H22B 0.9800 .
C22 H22C 0.9800 .
C23 H23A 0.9800 .
C23 H23B 0.9800 .
C23 H23C 0.9800 .
C24 H24A 0.9800 .
C24 H24B 0.9800 .
C24 H24C 0.9800 .

loop_
_platon_squeeze_void_nr
_platon_squeeze_void_average_x
_platon_squeeze_void_average_y
_platon_squeeze_void_average_z
_platon_squeeze_void_volume
_platon_squeeze_void_count_electrons
_platon_squeeze_void_content
1 0.250 -0.250 0.000 238 58 ' '
2 0.250 0.250 0.500 238 58 ' '
3 0.750 0.250 0.000 238 58 ' '
4 0.750 -0.250 0.500 238 58 ' '
